data_1518197
loop_
_publ_author_name
'Stoll, H.'
'Hoppe, R.'

_publ_section_title
;
 Ein neues oxoplumbat(IV): CsNa3[PbO4]
;
_journal_name_full 'Revue de Chimie Minerale'
_journal_page_first 96
_journal_page_last 115
_journal_volume 24
_journal_year 1987
_chemical_formula_sum 'Cs Na3 O4 Pb'
_chemical_formula_weight 473.07
_space_group_IT_number 2
_symmetry_cell_setting triclinic
_symmetry_Int_Tables_number 2
_symmetry_space_group_name_Hall '-P 1'
_symmetry_space_group_name_H-M 'P -1'
_cell_angle_alpha 100.73(1)
_cell_angle_beta 109.31(1)
_cell_angle_gamma 91.45(1)
_cell_formula_units_Z 4
_cell_length_a 11.9864(8)
_cell_length_b 8.7215(5)
_cell_length_c 6.7593(5)
_cell_volume 652.32(9)
_diffrn_ambient_temperature 293
_diffrn_radiation_probe x-ray
_diffrn_radiation_type AgK\a
_diffrn_radiation_wavelength 0.5594
_exptl_absorpt_coefficient_mu 17.10
_exptl_crystal_density_diffrn 4.817
_exptl_crystal_density_meas 4.85
_exptl_crystal_F_000 808
_refine_ls_number_parameters 177
_refine_ls_number_reflns 4195
_refine_ls_R_factor_gt 0.0888
_refine_ls_wR_factor_gt 0.0739
_cod_data_source_file RCM-1987-24-96-115.cif
_cod_data_source_block CsNa3PbO4
_cod_database_code 1518197

loop_
_symmetry_equiv_pos_site_id
_symmetry_equiv_pos_as_xyz
1 x,y,z
2 -x,-y,-z

loop_
_atom_site_aniso_label
_atom_site_aniso_U_11
_atom_site_aniso_U_22
_atom_site_aniso_U_33
_atom_site_aniso_U_23
_atom_site_aniso_U_13
_atom_site_aniso_U_12
Pb2 0.0076(3) 0.0115(3) 0.0112(3) 0.0020(2) 0.0024(2) 0.0004(2)
O2 0.011(3) 0.014(3) 0.028(4) 0.006(3) -0.002(3) 0.009(3)
O3 0.010(3) 0.013(3) 0.028(4) 0.013(3) -0.001(3) 0.010(3)
O5 0.009(3) 0.029(4) 0.023(4) -0.004(3) 0.002(3) 0.002(3)
O7 0.018(3) 0.023(4) 0.014(3) 0.007(3) 0.011(3) 0.006(3)
Pb1 0.0090(3) 0.0104(3) 0.0107(3) 0.0018(2) 0.0028(2) 0.0010(2)
O1 0.006(3) 0.025(4) 0.007(3) -0.008(3) 0.000(3) 0.003(3)
O4 0.007(3) 0.011(3) 0.020(4) 0.006(3) 0.001(3) 0.008(3)
O6 0.015(3) 0.012(3) 0.033(4) 0.007(3) 0.005(3) 0.005(3)
Cs1 0.0239(2) 0.0222(6) 0.0199(6) 0.0074(5) 0.0056(5) 0.0028(5)
Cs2 0.0147(5) 0.0213(6) 0.0269(6) 0.0003(5) 0.0059(5) 0.0021(4)
Na1 0.023(3) 0.017(3) 0.016(3) 0.002(2) 0.007(2) 0.006(2)
Na2 0.007(2) 0.029(3) 0.029(3) 0.010(3) 0.002(2) 0.003(2)
Na3 0.025(3) 0.010(2) 0.015(3) -0.004(2) 0.006(2) 0.003(2)
Na4 0.016(3) 0.028(3) 0.026(3) 0.009(3) 0.007(2) 0.001(2)
Na5 0.022(3) 0.015(3) 0.031(3) 0.016(2) 0.016(2) 0.007(2)
Na6 0.018(3) 0.021(3) 0.021(3) 0.010(2) 0.003(2) 0.005(2)

loop_
_atom_site_label
_atom_site_type_symbol
_atom_site_thermal_displace_type
_atom_site_fract_x
_atom_site_fract_y
_atom_site_fract_z
_atom_site_occupancy
_atom_site_U_iso_or_equiv
Pb2 Pb Uani 0.13310(10) 0.20600(10) 0.57180(10) 1.000 0.0104(2)
O2 O Uani 0.0055(10) 0.6686(13) 0.387(2) 1.000 0.0195(19)
O3 O Uani 0.2543(10) 0.3871(13) 0.5885(19) 1.000 0.0175(19)
O5 O Uani 0.0949(10) 0.0645(15) 0.272(2) 1.000 0.023(2)
O7 O Uani 0.2251(10) 0.1106(14) 0.8281(18) 1.000 0.0164(19)
Pb1 Pb Uani 0.35160(10) 0.70830(10) 0.17930(10) 1.000 0.0102(2)
O1 O Uani 0.3495(9) 0.7993(13) 0.4869(17) 1.000 0.0148(19)
O4 O Uani 0.4101(9) 0.4919(12) 0.2188(18) 1.000 0.0131(19)
O6 O Uani 0.1771(10) 0.7131(13) 0.008(2) 1.000 0.0204(19)
O8 O Uiso 0.4648(11) 0.8399(15) 0.089(2) 1.000 0.0500
Cs1 Cs Uani 0.11940(10) 0.38280(10) 0.1134(2) 1.000 0.0221(3)
Cs2 Cs Uani 0.37430(10) 0.14240(10) 0.3331(2) 1.000 0.0219(3)
Na1 Na Uani 0.3758(7) 0.9564(8) 0.8053(12) 1.000 0.0187(17)
Na2 Na Uani 0.1049(6) 0.9465(9) 0.9189(13) 1.000 0.0221(16)
Na3 Na Uani 0.1271(7) 0.5701(8) 0.6678(12) 1.000 0.0178(16)
Na4 Na Uani 0.3971(7) 0.5572(9) 0.5876(13) 1.000 0.0229(17)
Na5 Na Uani 0.1464(6) 0.8231(8) 0.3441(13) 1.000 0.0193(17)
Na6 Na Uani 0.3872(6) 0.3292(8) 0.9054(12) 1.000 0.0201(17)

loop_
_atom_type_symbol
_atom_type_description
_atom_type_scat_dispersion_real
_atom_type_scat_dispersion_imag
_atom_type_scat_source
Cs Cs -0.3680 2.1192 ' International Tables Vol C Tables 4.2.6.8 and 6.1.1.4'
Na Na 0.0362 0.0249 ' International Tables Vol C Tables 4.2.6.8 and 6.1.1.4'
O O 0.0106 0.0060 ' International Tables Vol C Tables 4.2.6.8 and 6.1.1.4'
Pb Pb -3.3944 10.1111 ' International Tables Vol C Tables 4.2.6.8 and 6.1.1.4'

loop_
_geom_angle_atom_site_label_1
_geom_angle_atom_site_label_2
_geom_angle_atom_site_label_3
_geom_angle
_geom_angle_site_symmetry_1
_geom_angle_publ_flag
O3 Pb2 O5 105.8(5) . yes
O3 Pb2 O7 102.1(5) . yes
O2 Pb2 O3 100.7(5) 2_566 yes
O5 Pb2 O7 116.3(5) . yes
O2 Pb2 O5 114.6(5) 2_566 yes
O2 Pb2 O7 114.7(5) 2_566 yes
O1 Pb1 O4 100.2(4) . yes
O1 Pb1 O6 99.4(5) . yes
O1 Pb1 O8 113.4(5) . yes
O4 Pb1 O6 117.1(5) . yes
O4 Pb1 O8 111.8(5) . yes
O6 Pb1 O8 113.5(5) . yes

loop_
_geom_bond_atom_site_label_1
_geom_bond_atom_site_label_2
_geom_bond_distance
_geom_bond_site_symmetry_2
_geom_bond_publ_flag
Pb2 O3 2.080(12) . yes
Pb2 O5 2.065(13) . yes
Pb2 O7 2.057(12) . yes
Pb2 O2 2.078(13) 2_566 yes
Pb1 O1 2.092(11) . yes
Pb1 O4 2.063(11) . yes
Pb1 O6 2.034(13) . yes
Pb1 O8 2.064(14) . yes
